data_2020243
loop_
_publ_author_name
'Foulon, J.D.'
'Cot, L.'
'Tijani, N.'
'Durand, J.'
'Rafiq, M.'

_publ_section_title
;
 Structure de Ln2(PO3H)3(H2O)(Ln= Pr, Nd)
;
_journal_name_full 'Acta Crystallographica C (39,1983-)'
_journal_page_first 1
_journal_page_last 4
_journal_volume 49
_journal_year 1993
_chemical_formula_sum 'H5 O10 P3 Pr2'
_chemical_name_systematic 'Pr2 (H P O3)3 (H2 O)'
_space_group_IT_number 14
_symmetry_space_group_name_Hall '-P 2yn'
_symmetry_space_group_name_H-M 'P 1 21/n 1'
_cell_angle_alpha 90
_cell_angle_beta 108.98
_cell_angle_gamma 90
_cell_formula_units_Z 4
_cell_length_a 9.62
_cell_length_b 8.005
_cell_length_c 13.119
_cell_volume 955.343
_citation_journal_id_ASTM ACSCEE
_cod_data_source_file Foulon_ACSCEE_1993_1579.cif
_cod_data_source_block H5O10P3Pr2
_cod_original_cell_volume 955.3431
_cod_original_sg_symbol_Hall '-P 2ybc (x-z,y,z)'
_cod_database_code 2020243

loop_
_symmetry_equiv_pos_as_xyz
x,y,z
-x+1/2,y+1/2,-z+1/2
-x,-y,-z
x-1/2,-y-1/2,z-1/2

loop_
_atom_site_label
_atom_site_type_symbol
_atom_site_fract_x
_atom_site_fract_y
_atom_site_fract_z
_atom_site_occupancy
_atom_site_U_iso_or_equiv
O6 O-2 0.5462 0.6575 0.6286 1 0.0
O5 O-2 0.768 0.812 0.6061 1 0.0
O4 O-2 0.6092 0.6564 0.4525 1 0.0
O7 O-2 0.5549 0.6718 0.1147 1 0.0
H3 H+1 0.822 0.7306 0.1904 1 0.0
O3 O-2 0.235 0.6209 0.3225 1 0.0
O10 O-2 0.4547 0.886 0.2951 1 0.0
P2 P+3 0.6091 0.7514 0.5543 1 0.0
O9 O-2 0.7554 0.4627 0.1201 1 0.0
H5 H+1 0.5603 0.9354 0.2984 1 0.0
P1 P+3 0.169 0.6966 0.4015 1 0.0
O8 O-2 0.727 0.5885 0.2905 1 0.0
Pr2 Pr+3 0.87142 0.71232 0.46211 1 0.0
H4 H+1 0.388 0.9952 0.2943 1 0.0
Pr1 Pr+3 0.44886 0.5777 0.26809 1 0.0
O1 O-2 0.05 0.8295 0.3575 1 0.0
H2 H+1 0.5097 0.8734 0.5115 1 0.0
O2 O-2 0.0982 0.5639 0.4542 1 0.0
P3 P+3 0.7138 0.6153 0.1719 1 0.0
H1 H+1 0.2834 0.7534 0.4847 1 0.0
